data_4348954
loop_
_publ_author_name
'DeMott, Jessica C.'
'Dekarske, John R.'
'McCulloch, Billy J.'
'Ozerov, Oleg V.'

_publ_section_title
;
 Cyclometallation of the NNN pincer ligand in complexes of platinum
;
_journal_issue 10
_journal_name_full 'Inorganic Chemistry Frontiers'
_journal_page_first 912
_journal_paper_doi 10.1039/C5QI00102A
_journal_volume 2
_journal_year 2015
_chemical_formula_moiety 'C34 H36 N3 O Pt, C F3 O3 S, C6 H6'
_chemical_formula_sum 'C41 H42 F3 N3 O4 Pt S'
_chemical_formula_weight 924.92
_space_group_crystal_system monoclinic
_space_group_IT_number 14
_space_group_name_Hall '-P 2ybc'
_space_group_name_H-M_alt 'P 1 21/c 1'
_atom_sites_solution_hydrogens mixed
_atom_sites_solution_primary direct
_atom_sites_solution_secondary difmap
_audit_creation_method SHELXL-2013
_audit_update_record
;
2015-06-17 deposited with the CCDC.
2015-08-28 downloaded from the CCDC.
;
_cell_angle_alpha 90
_cell_angle_beta 97.622(9)
_cell_angle_gamma 90
_cell_formula_units_Z 4
_cell_length_a 12.800(7)
_cell_length_b 19.274(10)
_cell_length_c 15.618(8)
_cell_measurement_reflns_used 2252
_cell_measurement_temperature 150(2)
_cell_measurement_theta_max 17.04
_cell_measurement_theta_min 2.21
_cell_volume 3819(3)
_computing_cell_refinement 'Apex2 v2013.2-0 (Bruker AXS, 2008)'
_computing_data_collection 'Apex2 v2013.2-0 (Bruker AXS, 2008)'
_computing_data_reduction 'SAINT v8.18c (Bruker AXS, 2008)'
_computing_molecular_graphics 'shelXle rev 647 (Hubschle et al, 2011)'
_computing_structure_refinement 'SHELXL-2013/4 (Sheldrick, 2013)'
_computing_structure_solution 'SHELXS-2013/4 (Sheldrick, 2013)'
_diffrn_ambient_temperature 150(2)
_diffrn_measured_fraction_theta_full 1.000
_diffrn_measured_fraction_theta_max 1.000
_diffrn_measurement_device_type 'Bruker APEX-II CCD'
_diffrn_measurement_method '\w scans'
_diffrn_radiation_monochromator graphite
_diffrn_radiation_source 'sealed tube'
_diffrn_radiation_type MoK\a
_diffrn_radiation_wavelength 0.71073
_diffrn_reflns_av_R_equivalents 0.1470
_diffrn_reflns_av_unetI/netI 0.1119
_diffrn_reflns_Laue_measured_fraction_full 1.000
_diffrn_reflns_Laue_measured_fraction_max 1.000
_diffrn_reflns_limit_h_max 15
_diffrn_reflns_limit_h_min -15
_diffrn_reflns_limit_k_max 23
_diffrn_reflns_limit_k_min -23
_diffrn_reflns_limit_l_max 19
_diffrn_reflns_limit_l_min -19
_diffrn_reflns_number 39393
_diffrn_reflns_point_group_measured_fraction_full 1.000
_diffrn_reflns_point_group_measured_fraction_max 1.000
_diffrn_reflns_theta_full 25.242
_diffrn_reflns_theta_max 25.998
_diffrn_reflns_theta_min 1.922
_exptl_absorpt_coefficient_mu 3.789
_exptl_absorpt_correction_T_max 0.7335
_exptl_absorpt_correction_T_min 0.6316
_exptl_absorpt_correction_type multi-scan
_exptl_absorpt_process_details 'SADABS 2008/1 (Sheldrick, 2008)'
_exptl_crystal_colour orange
_exptl_crystal_density_diffrn 1.609
_exptl_crystal_description block
_exptl_crystal_F_000 1848
_exptl_crystal_size_max 0.15
_exptl_crystal_size_mid 0.07
_exptl_crystal_size_min 0.04
_refine_diff_density_max 1.622
_refine_diff_density_min -1.050
_refine_diff_density_rms 0.170
_refine_ls_extinction_coef 0.00219(18)
_refine_ls_extinction_expression Fc^*^=kFc[1+0.001xFc^2^\l^3^/sin(2\q)]^-1/4^
_refine_ls_extinction_method SHELXL
_refine_ls_goodness_of_fit_ref 1.000
_refine_ls_hydrogen_treatment mixed
_refine_ls_matrix_type full
_refine_ls_number_parameters 493
_refine_ls_number_reflns 7508
_refine_ls_number_restraints 27
_refine_ls_restrained_S_all 0.999
_refine_ls_R_factor_all 0.1039
_refine_ls_R_factor_gt 0.0540
_refine_ls_shift/su_max 0.002
_refine_ls_shift/su_mean 0.000
_refine_ls_structure_factor_coef Fsqd
_refine_ls_weighting_details 'w=1/[\s^2^(Fo^2^)+(0.0508P)^2^] where P=(Fo^2^+2Fc^2^)/3'
_refine_ls_weighting_scheme calc
_refine_ls_wR_factor_gt 0.1128
_refine_ls_wR_factor_ref 0.1368
_reflns_Friedel_coverage 0.000
_reflns_number_gt 4654
_reflns_number_total 7508
_reflns_threshold_expression 'I > 2\s(I)'
_cod_data_source_file c5qi00102a2.cif
_cod_data_source_block NNN_Pt_OH2_OTf
_cod_original_sg_symbol_H-M 'P 21/c'
_cod_database_code 4348954
_shelx_space_group_comment
;
The symmetry employed for this shelxl refinement is uniquely defined
by the following loop, which should always be used as a source of
symmetry information in preference to the above space-group names.
They are only intended as comments.
;
_shelx_estimated_absorpt_t_min 0.600
_shelx_estimated_absorpt_t_max 0.863
_computing_refinement_gui 'shelXle rev 647 (Hubschle et al, 2011)'
_shelxl_version_number 2013-4

loop_
_space_group_symop_operation_xyz
'x, y, z'
'-x, y+1/2, -z+1/2'
'-x, -y, -z'
'x, -y-1/2, z-1/2'

loop_
_atom_site_label
_atom_site_type_symbol
_atom_site_fract_x
_atom_site_fract_y
_atom_site_fract_z
_atom_site_U_iso_or_equiv
_atom_site_adp_type
_atom_site_occupancy
_atom_site_site_symmetry_order
_atom_site_calc_flag
_atom_site_refinement_flags_posn
_atom_site_refinement_flags_adp
Pt1 Pt 0.78476(3) 0.56293(2) 0.17880(2) 0.03297(14) Uani 1 1 d . .
O1 O 0.8604(5) 0.5864(3) 0.3014(4) 0.0448(16) Uani 1 1 d D .
H1A H 0.905(5) 0.614(4) 0.286(6) 0.067 Uiso 1 1 d D U
H1B H 0.891(6) 0.551(3) 0.323(6) 0.067 Uiso 1 1 d D U
N1 N 0.7049(5) 0.5397(3) 0.0687(4) 0.0332(17) Uani 1 1 d . .
N2 N 0.7112(5) 0.6555(3) 0.1794(4) 0.0365(17) Uani 1 1 d . .
N3 N 0.8654(5) 0.4727(3) 0.1785(4) 0.0311(16) Uani 1 1 d . .
C1 C 0.6264(6) 0.5787(4) 0.0234(5) 0.034(2) Uani 1 1 d . .
C2 C 0.5914(7) 0.6439(4) 0.0451(5) 0.038(2) Uani 1 1 d . .
C3 C 0.5129(7) 0.6770(5) -0.0138(6) 0.043(2) Uani 1 1 d . .
H3 H 0.4882 0.7217 -0.0008 0.052 Uiso 1 1 calc R U
C4 C 0.4724(7) 0.6449(5) -0.0893(6) 0.043(2) Uani 1 1 d . .
C5 C 0.5057(7) 0.5780(5) -0.1091(6) 0.042(2) Uani 1 1 d . .
H5 H 0.4744 0.5557 -0.1604 0.050 Uiso 1 1 calc R U
C6 C 0.5839(7) 0.5444(4) -0.0546(6) 0.037(2) Uani 1 1 d . .
C7 C 0.6388(7) 0.6788(4) 0.1191(6) 0.040(2) Uani 1 1 d . .
H7 H 0.6154 0.7250 0.1264 0.047 Uiso 1 1 calc R U
C8 C 0.3907(8) 0.6818(5) -0.1514(6) 0.055(3) Uani 1 1 d . .
H8A H 0.3875 0.6608 -0.2087 0.083 Uiso 1 1 calc R U
H8B H 0.4097 0.7309 -0.1546 0.083 Uiso 1 1 calc R U
H8C H 0.3217 0.6778 -0.1311 0.083 Uiso 1 1 calc R U
C9 C 0.7139(7) 0.4811(4) 0.0208(6) 0.035(2) Uani 1 1 d . .
C10 C 0.7835(7) 0.4267(4) 0.0418(6) 0.040(2) Uani 1 1 d . .
C11 C 0.7821(8) 0.3708(4) -0.0169(5) 0.042(2) Uani 1 1 d . .
H11 H 0.8307 0.3338 -0.0048 0.050 Uiso 1 1 calc R U
C12 C 0.7107(8) 0.3693(4) -0.0922(6) 0.043(2) Uani 1 1 d . .
C13 C 0.6398(8) 0.4244(5) -0.1108(6) 0.049(3) Uani 1 1 d . .
H13 H 0.5900 0.4231 -0.1616 0.059 Uiso 1 1 calc R U
C14 C 0.6420(7) 0.4818(4) -0.0544(6) 0.039(2) Uani 1 1 d . .
C15 C 0.8561(7) 0.4254(4) 0.1198(5) 0.037(2) Uani 1 1 d . .
H15 H 0.9014 0.3862 0.1290 0.044 Uiso 1 1 calc R U
C16 C 0.7098(9) 0.3069(5) -0.1518(6) 0.064(3) Uani 1 1 d . .
H16A H 0.6370 0.2915 -0.1685 0.096 Uiso 1 1 calc R U
H16B H 0.7509 0.2692 -0.1217 0.096 Uiso 1 1 calc R U
H16C H 0.7409 0.3198 -0.2035 0.096 Uiso 1 1 calc R U
C17 C 0.7500(7) 0.7059(4) 0.2450(6) 0.037(2) Uani 1 1 d . .
C18 C 0.7042(7) 0.7095(4) 0.3205(6) 0.041(2) Uani 1 1 d . .
C19 C 0.7401(7) 0.7597(5) 0.3801(6) 0.044(2) Uani 1 1 d . .
H19 H 0.7094 0.7628 0.4321 0.053 Uiso 1 1 calc R U
C20 C 0.8198(7) 0.8061(4) 0.3666(6) 0.041(2) Uani 1 1 d . .
C21 C 0.8609(7) 0.8008(4) 0.2904(5) 0.038(2) Uani 1 1 d . .
H21 H 0.9128 0.8334 0.2788 0.046 Uiso 1 1 calc R U
C22 C 0.8303(7) 0.7507(4) 0.2303(6) 0.040(2) Uani 1 1 d . .
C23 C 0.6202(8) 0.6585(5) 0.3374(6) 0.061(3) Uani 1 1 d . .
H23A H 0.5553 0.6683 0.2985 0.092 Uiso 1 1 calc R U
H23B H 0.6067 0.6629 0.3975 0.092 Uiso 1 1 calc R U
H23C H 0.6440 0.6113 0.3272 0.092 Uiso 1 1 calc R U
C24 C 0.8565(9) 0.8581(5) 0.4339(6) 0.058(3) Uani 1 1 d . .
H24A H 0.8625 0.9035 0.4068 0.087 Uiso 1 1 calc R U
H24B H 0.9255 0.8442 0.4638 0.087 Uiso 1 1 calc R U
H24C H 0.8059 0.8610 0.4756 0.087 Uiso 1 1 calc R U
C25 C 0.8821(8) 0.7455(5) 0.1480(6) 0.050(3) Uani 1 1 d . .
H25A H 0.8314 0.7593 0.0983 0.075 Uiso 1 1 calc R U
H25B H 0.9047 0.6976 0.1403 0.075 Uiso 1 1 calc R U
H25C H 0.9435 0.7763 0.1526 0.075 Uiso 1 1 calc R U
C26 C 0.9460(7) 0.4610(4) 0.2518(6) 0.034(2) Uani 1 1 d . .
C27 C 0.9218(7) 0.4212(4) 0.3225(6) 0.041(2) Uani 1 1 d . .
C28 C 1.0004(8) 0.4126(5) 0.3918(6) 0.049(3) Uani 1 1 d . .
H28 H 0.9848 0.3871 0.4406 0.059 Uiso 1 1 calc R U
C29 C 1.0992(8) 0.4393(5) 0.3929(7) 0.055(3) Uani 1 1 d . .
C30 C 1.1195(7) 0.4778(4) 0.3228(7) 0.045(2) Uani 1 1 d . .
H30 H 1.1877 0.4975 0.3238 0.054 Uiso 1 1 calc R U
C31 C 1.0458(7) 0.4895(4) 0.2507(6) 0.042(2) Uani 1 1 d . .
C32 C 0.8136(8) 0.3895(5) 0.3197(6) 0.053(3) Uani 1 1 d . .
H32A H 0.7600 0.4257 0.3069 0.079 Uiso 1 1 calc R U
H32B H 0.8067 0.3684 0.3757 0.079 Uiso 1 1 calc R U
H32C H 0.8039 0.3539 0.2746 0.079 Uiso 1 1 calc R U
C33 C 1.1801(9) 0.4292(5) 0.4693(8) 0.076(4) Uani 1 1 d . .
H33A H 1.2502 0.4278 0.4506 0.114 Uiso 1 1 calc R U
H33B H 1.1667 0.3855 0.4979 0.114 Uiso 1 1 calc R U
H33C H 1.1767 0.4678 0.5097 0.114 Uiso 1 1 calc R U
C34 C 1.0711(7) 0.5330(5) 0.1769(7) 0.051(3) Uani 1 1 d . .
H34A H 1.0478 0.5091 0.1224 0.077 Uiso 1 1 calc R U
H34B H 1.1474 0.5408 0.1825 0.077 Uiso 1 1 calc R U
H34C H 1.0348 0.5778 0.1776 0.077 Uiso 1 1 calc R U
S1 S 1.0899(2) 0.70534(12) 0.37456(18) 0.0494(7) Uani 1 1 d . .
F1 F 1.1893(5) 0.6006(3) 0.4558(4) 0.0661(17) Uani 1 1 d . .
F2 F 1.2715(5) 0.6973(3) 0.4717(4) 0.0710(17) Uani 1 1 d . .
F3 F 1.2661(5) 0.6421(3) 0.3534(4) 0.0645(16) Uani 1 1 d . .
O2 O 1.1273(5) 0.7653(3) 0.3345(4) 0.0557(18) Uani 1 1 d . .
O3 O 1.0361(5) 0.6561(3) 0.3152(5) 0.063(2) Uani 1 1 d . .
O4 O 1.0432(6) 0.7170(4) 0.4520(5) 0.075(2) Uani 1 1 d . .
C35 C 1.2091(8) 0.6585(5) 0.4154(6) 0.051(3) Uani 1 1 d . .
C36 C 0.4196(10) 0.4902(6) 0.3281(8) 0.081(4) Uani 1 1 d D .
H36 H 0.3867 0.5338 0.3147 0.097 Uiso 1 1 calc R U
C37 C 0.5068(10) 0.4856(6) 0.3892(9) 0.090(4) Uani 1 1 d D .
H37 H 0.5357 0.5265 0.4169 0.108 Uiso 1 1 calc R U
C38 C 0.5520(10) 0.4234(7) 0.4104(10) 0.098(5) Uani 1 1 d D .
H38 H 0.6107 0.4205 0.4544 0.118 Uiso 1 1 calc R U
C39 C 0.5135(11) 0.3651(6) 0.3690(10) 0.101(5) Uani 1 1 d D .
H39 H 0.5463 0.3216 0.3828 0.122 Uiso 1 1 calc R U
C40 C 0.4259(10) 0.3693(6) 0.3062(8) 0.083(4) Uani 1 1 d D .
H40 H 0.3984 0.3285 0.2774 0.099 Uiso 1 1 calc R U
C41 C 0.3803(9) 0.4309(7) 0.2864(7) 0.072(3) Uani 1 1 d D .
H41 H 0.3206 0.4337 0.2433 0.087 Uiso 1 1 calc R U

loop_
_atom_site_aniso_label
_atom_site_aniso_U_11
_atom_site_aniso_U_22
_atom_site_aniso_U_33
_atom_site_aniso_U_23
_atom_site_aniso_U_13
_atom_site_aniso_U_12
Pt1 0.0365(2) 0.0260(2) 0.0350(2) -0.00024(16) -0.00043(14) -0.00117(16)
O1 0.051(4) 0.028(3) 0.051(4) 0.001(3) -0.008(3) 0.003(3)
N1 0.033(4) 0.031(4) 0.034(4) 0.007(3) -0.003(3) -0.001(3)
N2 0.038(4) 0.032(4) 0.037(4) 0.001(3) -0.005(3) -0.001(3)
N3 0.034(4) 0.032(4) 0.026(4) 0.000(3) -0.002(3) -0.004(3)
C1 0.030(5) 0.034(5) 0.037(5) 0.007(4) 0.001(4) -0.005(4)
C2 0.038(5) 0.041(5) 0.031(5) 0.001(4) -0.006(4) -0.007(4)
C3 0.039(5) 0.044(6) 0.045(6) 0.007(5) 0.002(4) -0.007(4)
C4 0.047(6) 0.045(6) 0.038(5) 0.011(5) 0.008(5) 0.005(5)
C5 0.038(5) 0.050(6) 0.037(5) 0.007(4) 0.003(4) -0.004(4)
C6 0.039(5) 0.033(5) 0.039(5) 0.002(4) 0.005(4) -0.007(4)
C7 0.040(5) 0.026(5) 0.051(6) 0.003(4) 0.002(5) -0.002(4)
C8 0.053(6) 0.059(7) 0.048(6) 0.008(5) -0.010(5) 0.005(5)
C9 0.041(5) 0.023(4) 0.041(5) 0.001(4) 0.002(4) -0.003(4)
C10 0.053(6) 0.038(6) 0.031(5) 0.004(4) 0.005(4) -0.009(4)
C11 0.061(6) 0.029(5) 0.034(5) 0.004(4) 0.003(5) -0.004(4)
C12 0.071(7) 0.027(5) 0.033(5) -0.003(4) 0.015(5) -0.007(5)
C13 0.057(7) 0.053(7) 0.035(5) 0.006(5) 0.003(5) -0.014(5)
C14 0.044(6) 0.036(5) 0.036(5) 0.009(4) 0.002(4) -0.002(4)
C15 0.050(6) 0.028(5) 0.033(5) 0.005(4) 0.007(4) 0.000(4)
C16 0.112(10) 0.036(6) 0.043(6) -0.017(5) 0.006(6) 0.003(6)
C17 0.033(5) 0.028(5) 0.047(6) 0.003(4) -0.001(4) 0.009(4)
C18 0.043(6) 0.038(5) 0.042(5) -0.008(4) 0.007(5) 0.001(4)
C19 0.053(6) 0.042(6) 0.038(5) -0.002(4) 0.013(5) 0.009(5)
C20 0.056(6) 0.032(5) 0.036(5) -0.007(4) 0.010(5) 0.011(5)
C21 0.048(6) 0.022(4) 0.042(5) -0.004(4) -0.007(4) -0.002(4)
C22 0.044(6) 0.030(5) 0.047(6) 0.004(4) 0.010(5) 0.004(4)
C23 0.073(8) 0.061(7) 0.054(7) -0.009(5) 0.022(6) -0.012(6)
C24 0.080(8) 0.050(6) 0.045(6) -0.010(5) 0.008(6) -0.004(6)
C25 0.061(7) 0.040(6) 0.052(6) -0.006(5) 0.020(5) -0.012(5)
C26 0.039(5) 0.019(4) 0.043(5) 0.000(4) 0.003(4) 0.009(4)
C27 0.048(6) 0.023(5) 0.048(6) -0.003(4) -0.005(5) -0.002(4)
C28 0.058(7) 0.038(5) 0.048(6) 0.000(5) -0.003(5) 0.014(5)
C29 0.050(7) 0.059(7) 0.050(6) 0.007(6) -0.012(5) 0.013(6)
C30 0.030(5) 0.031(5) 0.070(7) -0.004(5) -0.007(5) -0.003(4)
C31 0.052(6) 0.022(5) 0.051(6) 0.000(4) 0.005(5) 0.006(4)
C32 0.061(7) 0.049(6) 0.045(6) 0.012(5) 0.000(5) -0.014(5)
C33 0.083(9) 0.058(8) 0.078(8) 0.009(6) -0.022(7) 0.002(6)
C34 0.041(6) 0.044(6) 0.069(7) 0.005(5) 0.006(5) -0.007(5)
S1 0.0536(16) 0.0343(14) 0.0575(17) 0.0008(12) -0.0029(13) -0.0037(11)
F1 0.092(5) 0.047(4) 0.055(4) 0.014(3) -0.002(3) -0.002(3)
F2 0.076(4) 0.060(4) 0.070(4) -0.002(3) -0.017(3) 0.001(3)
F3 0.072(4) 0.066(4) 0.055(4) 0.001(3) 0.009(3) 0.011(3)
O2 0.060(5) 0.038(4) 0.064(5) 0.009(3) -0.010(4) -0.011(3)
O3 0.058(5) 0.038(4) 0.086(5) -0.008(4) -0.019(4) -0.011(3)
O4 0.084(6) 0.075(6) 0.068(5) 0.009(4) 0.022(4) 0.026(4)
C35 0.063(7) 0.048(6) 0.040(6) -0.001(5) 0.002(5) 0.002(5)
C36 0.100(11) 0.072(9) 0.074(9) 0.005(7) 0.023(8) 0.023(8)
C37 0.089(11) 0.079(10) 0.099(11) -0.011(8) -0.003(9) -0.020(8)
C38 0.064(9) 0.078(11) 0.143(14) -0.003(10) -0.021(9) 0.007(8)
C39 0.103(12) 0.068(10) 0.131(14) 0.022(9) 0.006(10) 0.019(9)
C40 0.097(11) 0.064(9) 0.089(10) 0.003(7) 0.013(8) -0.023(8)
C41 0.059(8) 0.089(10) 0.067(8) 0.006(8) 0.005(6) -0.004(7)

loop_
_atom_type_symbol
_atom_type_description
_atom_type_scat_dispersion_real
_atom_type_scat_dispersion_imag
_atom_type_scat_source
C C 0.0033 0.0016 'International Tables Vol C Tables 4.2.6.8 and 6.1.1.4'
H H 0.0000 0.0000 'International Tables Vol C Tables 4.2.6.8 and 6.1.1.4'
N N 0.0061 0.0033 'International Tables Vol C Tables 4.2.6.8 and 6.1.1.4'
O O 0.0106 0.0060 'International Tables Vol C Tables 4.2.6.8 and 6.1.1.4'
F F 0.0171 0.0103 'International Tables Vol C Tables 4.2.6.8 and 6.1.1.4'
S S 0.1246 0.1234 'International Tables Vol C Tables 4.2.6.8 and 6.1.1.4'
Pt Pt -1.7033 8.3905 'International Tables Vol C Tables 4.2.6.8 and 6.1.1.4'

loop_
_geom_angle_atom_site_label_1
_geom_angle_atom_site_label_2
_geom_angle_atom_site_label_3
_geom_angle
N1 Pt1 N2 91.0(3)
N1 Pt1 N3 90.5(3)
N2 Pt1 N3 177.1(3)
N1 Pt1 O1 175.7(3)
N2 Pt1 O1 87.9(3)
N3 Pt1 O1 90.7(2)
Pt1 O1 H1A 97(7)
Pt1 O1 H1B 109(7)
H1A O1 H1B 109(5)
C9 N1 C1 106.1(7)
C9 N1 Pt1 127.2(6)
C1 N1 Pt1 126.6(6)
C7 N2 C17 114.9(7)
C7 N2 Pt1 125.8(6)
C17 N2 Pt1 118.7(5)
C15 N3 C26 116.1(7)
C15 N3 Pt1 127.7(6)
C26 N3 Pt1 116.2(5)
N1 C1 C2 127.3(8)
N1 C1 C6 110.9(7)
C2 C1 C6 121.9(8)
C1 C2 C7 121.0(8)
C1 C2 C3 118.1(8)
C7 C2 C3 120.6(8)
C4 C3 C2 120.6(9)
C4 C3 H3 119.7
C2 C3 H3 119.7
C3 C4 C5 120.8(9)
C3 C4 C8 119.4(9)
C5 C4 C8 119.8(9)
C6 C5 C4 120.6(9)
C6 C5 H5 119.7
C4 C5 H5 119.7
C5 C6 C14 137.3(9)
C5 C6 C1 118.0(8)
C14 C6 C1 104.7(8)
N2 C7 C2 128.0(8)
N2 C7 H7 116.0
C2 C7 H7 116.0
C4 C8 H8A 109.5
C4 C8 H8B 109.5
H8A C8 H8B 109.5
C4 C8 H8C 109.5
H8A C8 H8C 109.5
H8B C8 H8C 109.5
N1 C9 C10 126.4(8)
N1 C9 C14 111.1(7)
C10 C9 C14 122.5(8)
C9 C10 C11 118.1(8)
C9 C10 C15 122.6(8)
C11 C10 C15 119.3(8)
C12 C11 C10 121.0(8)
C12 C11 H11 119.5
C10 C11 H11 119.5
C11 C12 C13 119.6(8)
C11 C12 C16 119.0(9)
C13 C12 C16 121.4(9)
C12 C13 C14 120.4(9)
C12 C13 H13 119.8
C14 C13 H13 119.8
C9 C14 C13 118.4(8)
C9 C14 C6 107.3(8)
C13 C14 C6 134.4(8)
N3 C15 C10 125.6(8)
N3 C15 H15 117.2
C10 C15 H15 117.2
C12 C16 H16A 109.5
C12 C16 H16B 109.5
H16A C16 H16B 109.5
C12 C16 H16C 109.5
H16A C16 H16C 109.5
H16B C16 H16C 109.5
C18 C17 C22 121.2(8)
C18 C17 N2 119.4(8)
C22 C17 N2 119.4(8)
C19 C18 C17 117.9(9)
C19 C18 C23 121.4(8)
C17 C18 C23 120.7(8)
C18 C19 C20 122.3(9)
C18 C19 H19 118.9
C20 C19 H19 118.9
C21 C20 C19 117.2(8)
C21 C20 C24 123.0(9)
C19 C20 C24 119.8(8)
C20 C21 C22 122.9(9)
C20 C21 H21 118.6
C22 C21 H21 118.6
C21 C22 C17 118.4(9)
C21 C22 C25 120.6(8)
C17 C22 C25 121.0(8)
C18 C23 H23A 109.5
C18 C23 H23B 109.5
H23A C23 H23B 109.5
C18 C23 H23C 109.5
H23A C23 H23C 109.5
H23B C23 H23C 109.5
C20 C24 H24A 109.5
C20 C24 H24B 109.5
H24A C24 H24B 109.5
C20 C24 H24C 109.5
H24A C24 H24C 109.5
H24B C24 H24C 109.5
C22 C25 H25A 109.5
C22 C25 H25B 109.5
H25A C25 H25B 109.5
C22 C25 H25C 109.5
H25A C25 H25C 109.5
H25B C25 H25C 109.5
C31 C26 C27 121.5(8)
C31 C26 N3 119.0(8)
C27 C26 N3 119.5(8)
C28 C27 C26 117.6(9)
C28 C27 C32 122.8(9)
C26 C27 C32 119.6(8)
C29 C28 C27 122.7(10)
C29 C28 H28 118.6
C27 C28 H28 118.6
C28 C29 C30 117.8(9)
C28 C29 C33 120.5(10)
C30 C29 C33 121.6(10)
C29 C30 C31 123.6(9)
C29 C30 H30 118.2
C31 C30 H30 118.2
C30 C31 C26 116.8(9)
C30 C31 C34 121.5(9)
C26 C31 C34 121.6(8)
C27 C32 H32A 109.5
C27 C32 H32B 109.5
H32A C32 H32B 109.5
C27 C32 H32C 109.5
H32A C32 H32C 109.5
H32B C32 H32C 109.5
C29 C33 H33A 109.5
C29 C33 H33B 109.5
H33A C33 H33B 109.5
C29 C33 H33C 109.5
H33A C33 H33C 109.5
H33B C33 H33C 109.5
C31 C34 H34A 109.5
C31 C34 H34B 109.5
H34A C34 H34B 109.5
C31 C34 H34C 109.5
H34A C34 H34C 109.5
H34B C34 H34C 109.5
O2 S1 O4 116.3(4)
O2 S1 O3 114.4(4)
O4 S1 O3 115.4(5)
O2 S1 C35 104.0(5)
O4 S1 C35 101.9(5)
O3 S1 C35 102.0(4)
F1 C35 F3 107.8(8)
F1 C35 F2 107.1(8)
F3 C35 F2 105.9(9)
F1 C35 S1 112.5(7)
F3 C35 S1 112.3(7)
F2 C35 S1 110.8(7)
C37 C36 C41 119.1(9)
C37 C36 H36 120.4
C41 C36 H36 120.4
C38 C37 C36 120.7(10)
C38 C37 H37 119.6
C36 C37 H37 119.6
C37 C38 C39 120.0(10)
C37 C38 H38 120.0
C39 C38 H38 120.0
C38 C39 C40 119.8(10)
C38 C39 H39 120.1
C40 C39 H39 120.1
C41 C40 C39 119.9(10)
C41 C40 H40 120.0
C39 C40 H40 120.0
C40 C41 C36 120.4(10)
C40 C41 H41 119.8
C36 C41 H41 119.8

loop_
_geom_bond_atom_site_label_1
_geom_bond_atom_site_label_2
_geom_bond_distance
Pt1 N1 1.932(7)
Pt1 N2 2.018(7)
Pt1 N3 2.023(7)
Pt1 O1 2.078(7)
O1 H1A 0.83(2)
O1 H1B 0.83(2)
N1 C9 1.368(10)
N1 C1 1.374(10)
N2 C7 1.310(10)
N2 C17 1.451(10)
N3 C15 1.289(10)
N3 C26 1.454(10)
C1 C2 1.391(11)
C1 C6 1.428(12)
C2 C7 1.405(11)
C2 C3 1.420(11)
C3 C4 1.370(12)
C3 H3 0.9500
C4 C5 1.406(12)
C4 C8 1.507(12)
C5 C6 1.387(12)
C5 H5 0.9500
C6 C14 1.416(12)
C7 H7 0.9500
C8 H8A 0.9800
C8 H8B 0.9800
C8 H8C 0.9800
C9 C10 1.387(12)
C9 C14 1.393(12)
C10 C11 1.413(11)
C10 C15 1.431(12)
C11 C12 1.391(12)
C11 H11 0.9500
C12 C13 1.402(13)
C12 C16 1.519(12)
C13 C14 1.412(12)
C13 H13 0.9500
C15 H15 0.9500
C16 H16A 0.9800
C16 H16B 0.9800
C16 H16C 0.9800
C17 C18 1.385(12)
C17 C22 1.385(11)
C18 C19 1.379(12)
C18 C23 1.505(12)
C19 C20 1.393(12)
C19 H19 0.9500
C20 C21 1.367(12)
C20 C24 1.483(12)
C21 C22 1.368(11)
C21 H21 0.9500
C22 C25 1.525(12)
C23 H23A 0.9800
C23 H23B 0.9800
C23 H23C 0.9800
C24 H24A 0.9800
C24 H24B 0.9800
C24 H24C 0.9800
C25 H25A 0.9800
C25 H25B 0.9800
C25 H25C 0.9800
C26 C31 1.392(12)
C26 C27 1.411(12)
C27 C28 1.387(12)
C27 C32 1.508(12)
C28 C29 1.363(14)
C28 H28 0.9500
C29 C30 1.376(13)
C29 C33 1.484(14)
C30 C31 1.389(12)
C30 H30 0.9500
C31 C34 1.495(12)
C32 H32A 0.9800
C32 H32B 0.9800
C32 H32C 0.9800
C33 H33A 0.9800
C33 H33B 0.9800
C33 H33C 0.9800
C34 H34A 0.9800
C34 H34B 0.9800
C34 H34C 0.9800
S1 O2 1.427(6)
S1 O4 1.436(7)
S1 O3 1.437(6)
S1 C35 1.814(10)
F1 C35 1.323(11)
F2 C35 1.335(11)
F3 C35 1.326(11)
C36 C37 1.371(13)
C36 C41 1.377(12)
C36 H36 0.9500
C37 C38 1.354(13)
C37 H37 0.9500
C38 C39 1.355(13)
C38 H38 0.9500
C39 C40 1.390(13)
C39 H39 0.9500
C40 C41 1.342(12)
C40 H40 0.9500
C41 H41 0.9500

loop_
_geom_hbond_atom_site_label_D
_geom_hbond_atom_site_label_H
_geom_hbond_atom_site_label_A
_geom_hbond_distance_DH
_geom_hbond_distance_HA
_geom_hbond_distance_DA
_geom_hbond_angle_DHA
_geom_hbond_site_symmetry_A
O1 H1A O3 0.83(2) 1.87(6) 2.604(9) 146(9) .
C15 H15 O2 0.95 2.44 3.167(10) 133.3 2_745

loop_
_geom_torsion_atom_site_label_1
_geom_torsion_atom_site_label_2
_geom_torsion_atom_site_label_3
_geom_torsion_atom_site_label_4
_geom_torsion
C9 N1 C1 C2 -177.7(8)
Pt1 N1 C1 C2 3.1(13)
C9 N1 C1 C6 0.4(9)
Pt1 N1 C1 C6 -178.9(5)
N1 C1 C2 C7 2.1(14)
C6 C1 C2 C7 -175.8(8)
N1 C1 C2 C3 176.3(8)
C6 C1 C2 C3 -1.5(13)
C1 C2 C3 C4 0.7(13)
C7 C2 C3 C4 175.0(8)
C2 C3 C4 C5 1.5(14)
C2 C3 C4 C8 -178.9(8)
C3 C4 C5 C6 -3.1(14)
C8 C4 C5 C6 177.4(8)
C4 C5 C6 C14 -174.7(10)
C4 C5 C6 C1 2.2(13)
N1 C1 C6 C5 -178.1(7)
C2 C1 C6 C5 0.1(13)
N1 C1 C6 C14 -0.3(9)
C2 C1 C6 C14 177.9(8)
C17 N2 C7 C2 175.8(8)
Pt1 N2 C7 C2 4.8(13)
C1 C2 C7 N2 -6.3(15)
C3 C2 C7 N2 179.6(8)
C1 N1 C9 C10 -179.8(8)
Pt1 N1 C9 C10 -0.6(13)
C1 N1 C9 C14 -0.3(10)
Pt1 N1 C9 C14 178.9(6)
N1 C9 C10 C11 -179.0(8)
C14 C9 C10 C11 1.5(13)
N1 C9 C10 C15 0.6(14)
C14 C9 C10 C15 -178.8(8)
C9 C10 C11 C12 -2.1(13)
C15 C10 C11 C12 178.2(8)
C10 C11 C12 C13 0.8(14)
C10 C11 C12 C16 -177.9(9)
C11 C12 C13 C14 1.2(14)
C16 C12 C13 C14 179.9(9)
N1 C9 C14 C13 -179.1(8)
C10 C9 C14 C13 0.4(13)
N1 C9 C14 C6 0.1(10)
C10 C9 C14 C6 179.7(8)
C12 C13 C14 C9 -1.8(13)
C12 C13 C14 C6 179.2(10)
C5 C6 C14 C9 177.3(10)
C1 C6 C14 C9 0.1(9)
C5 C6 C14 C13 -3.7(19)
C1 C6 C14 C13 179.2(10)
C26 N3 C15 C10 -179.0(8)
Pt1 N3 C15 C10 -1.4(13)
C9 C10 C15 N3 0.4(14)
C11 C10 C15 N3 -179.9(8)
C7 N2 C17 C18 93.6(10)
Pt1 N2 C17 C18 -94.7(8)
C7 N2 C17 C22 -84.9(10)
Pt1 N2 C17 C22 86.8(8)
C22 C17 C18 C19 1.0(13)
N2 C17 C18 C19 -177.6(8)
C22 C17 C18 C23 -177.4(8)
N2 C17 C18 C23 4.1(12)
C17 C18 C19 C20 -0.1(14)
C23 C18 C19 C20 178.2(9)
C18 C19 C20 C21 1.0(13)
C18 C19 C20 C24 -178.8(9)
C19 C20 C21 C22 -3.0(13)
C24 C20 C21 C22 176.8(9)
C20 C21 C22 C17 3.9(13)
C20 C21 C22 C25 -177.5(8)
C18 C17 C22 C21 -2.8(13)
N2 C17 C22 C21 175.7(7)
C18 C17 C22 C25 178.6(8)
N2 C17 C22 C25 -2.9(12)
C15 N3 C26 C31 94.1(9)
Pt1 N3 C26 C31 -83.8(8)
C15 N3 C26 C27 -86.1(10)
Pt1 N3 C26 C27 96.0(8)
C31 C26 C27 C28 1.2(13)
N3 C26 C27 C28 -178.7(7)
C31 C26 C27 C32 -178.2(8)
N3 C26 C27 C32 2.0(12)
C26 C27 C28 C29 -1.7(14)
C32 C27 C28 C29 177.6(9)
C27 C28 C29 C30 1.8(15)
C27 C28 C29 C33 179.2(9)
C28 C29 C30 C31 -1.5(15)
C33 C29 C30 C31 -178.9(9)
C29 C30 C31 C26 1.0(14)
C29 C30 C31 C34 178.7(9)
C27 C26 C31 C30 -0.9(12)
N3 C26 C31 C30 179.0(7)
C27 C26 C31 C34 -178.5(8)
N3 C26 C31 C34 1.3(12)
O2 S1 C35 F1 179.5(7)
O4 S1 C35 F1 58.3(8)
O3 S1 C35 F1 -61.3(8)
O2 S1 C35 F3 -58.6(8)
O4 S1 C35 F3 -179.9(7)
O3 S1 C35 F3 60.6(8)
O2 S1 C35 F2 59.7(8)
O4 S1 C35 F2 -61.6(8)
O3 S1 C35 F2 178.9(7)
C41 C36 C37 C38 -2(2)
C36 C37 C38 C39 2(2)
C37 C38 C39 C40 -2(2)
C38 C39 C40 C41 1(2)
C39 C40 C41 C36 0(2)
C37 C36 C41 C40 1(2)
